data_2010345
loop_
_publ_author_name
'Heinemann, F.W.'
'Hartung, H.'
'Cleve, D.'
'Rudorf, W.-D.'

_publ_section_title
;
 2-[Bis(methoxycarbonyl)methylene]-3-phenyl-1,3-thiazolidine
;
_journal_issue 12
_journal_name_full 'Acta Crystallographica Section C'
_journal_page_first 1986
_journal_page_last 1988
_journal_paper_doi 10.1107/S0108270194003574
_journal_volume 50
_journal_year 1994
_chemical_formula_sum 'C14 H15 N O4 S'
_chemical_formula_weight 293.34
_space_group_IT_number 14
_symmetry_cell_setting monoclinic
_symmetry_space_group_name_Hall '-P 2ybc'
_symmetry_space_group_name_H-M 'P 1 21/c 1'
_atom_type_scat_source 'SHELX76 (Sheldrick, 1976)'
_cell_angle_alpha 90.
_cell_angle_beta 90.870(10)
_cell_angle_gamma 90.
_cell_formula_units_Z 4
_cell_length_a 15.224(2)
_cell_length_b 6.0680(10)
_cell_length_c 14.9680(10)
_cell_measurement_reflns_used 86
_cell_measurement_temperature 293
_cell_measurement_theta_max 14.0
_cell_measurement_theta_min 10.0
_cell_volume 1382.6(3)
_diffrn_measurement_device 'Stoe Stadi-4'
_diffrn_measurement_method \w/\q
_diffrn_radiation_type MoK\a
_diffrn_radiation_wavelength 0.71073
_diffrn_reflns_av_R_equivalents 0.034
_diffrn_reflns_limit_h_max 19
_diffrn_reflns_limit_h_min -19
_diffrn_reflns_limit_k_max 7
_diffrn_reflns_limit_k_min 0
_diffrn_reflns_limit_l_max 19
_diffrn_reflns_limit_l_min 0
_diffrn_reflns_number 3638
_diffrn_reflns_theta_max 27.5
_diffrn_standards_decay_% +-3.5
_diffrn_standards_interval_time 60
_diffrn_standards_number 3
_exptl_absorpt_coefficient_mu 0.23
_exptl_absorpt_correction_type none
_exptl_crystal_colour white
_exptl_crystal_density_diffrn 1.409
_exptl_crystal_description prism
_exptl_crystal_size_max 0.5
_exptl_crystal_size_mid 0.35
_exptl_crystal_size_min 0.35
_refine_diff_density_max 0.257
_refine_diff_density_min -0.204
_refine_ls_extinction_coef '\c = 1.38(5)'
_refine_ls_extinction_method 'empirical, F~corr~ = F~c~(1 - 10^-7^\cF~c~^2^/sin\q)'
_refine_ls_goodness_of_fit_obs 4.63
_refine_ls_number_parameters 242
_refine_ls_number_reflns 2531
_refine_ls_R_factor_obs 0.039
_refine_ls_shift/esd_max 0.019
_refine_ls_structure_factor_coef F
_refine_ls_weighting_details 'w = 3.19/[\s^2^(F~o~) + 0.00005F~o~^2^]'
_refine_ls_weighting_scheme calc
_refine_ls_wR_factor_obs 0.046
_reflns_number_observed 2531
_reflns_number_total 2972
_reflns_observed_criterion F~o~>4.0\s(F~o~)
_cod_data_source_file sh1096.cif
_cod_data_source_block sh1096_structure_1_of_1
_cod_depositor_comments
;
The following automatic conversions were performed:

'_refine_ls_weighting_scheme' value 'w = 3.19/[\s^2^(F~o~) +
0.00005F~o~^2^]' was changed to 'calc'. New tag
'_refine_ls_weighting_details' was created. The value of the new tag
was set to 'w = 3.19/[\s^2^(F~o~) + 0.00005F~o~^2^]'.

Automatic conversion script
Id: cif_fix_values 3143 2015-03-26 13:38:13Z robertas 
;
_cod_original_cell_volume 1382.6
_cod_original_sg_symbol_H-M 'P 21/c'
_cod_database_code 2010345

loop_
_symmetry_equiv_pos_as_xyz
x,y,z
x,1/2-y,1/2+z
-x,-y,-z
-x,1/2+y,1/2-z

loop_
_atom_site_label
_atom_site_fract_x
_atom_site_fract_y
_atom_site_fract_z
_atom_site_U_iso_or_equiv
S1 .91248(3) .18160(9) .48686(3) .0484(2)
O1 .69535(9) .0145(2) .23140(10) .0570(5)
O2 .92456(9) -.1649(2) .37684(9) .0562(5)
O3 .75243(8) .3516(2) .24372(8) .0484(4)
O4 .86288(8) -.1800(2) .24076(8) .0479(4)
N1 .76648(9) .3720(3) .44400(10) .0441(5)
C1 .82080(10) .2113(3) .41540(10) .0361(5)
C2 .80960(10) .0835(3) .33950(10) .0347(5)
C3 .8808(2) .4108(6) .5553(2) .0800(10)
C4 .8014(2) .5147(4) .51550(10) .0542(7)
C5 .67610(10) .3952(3) .41800(10) .0420(5)
C6 .61920(10) .2213(4) .42890(10) .0484(6)
C7 .53140(10) .2479(5) .4064(2) .0645(8)
C8 .5008(2) .4455(5) .3734(2) .0748(10)
C9 .5582(2) .6179(5) .3632(2) .0780(10)
C10 .6460(2) .5942(4) .3863(2) .0632(8)
C11 .74520(10) .1395(3) .26770(10) .0373(5)
C12 .86990(10) -.0972(3) .32380(10) .0375(5)
C13 .6902(2) .4319(5) .1776(2) .0720(10)
C14 .9244(2) -.3534(4) .2197(2) .0582(8)
H6 .6410(10) .086(4) .4510(10) .049(5)
H7 .497(2) .116(4) .415(2) .075(8)
H8 .442(2) .468(5) .359(2) .101(9)
H9 .538(2) .761(5) .339(2) .097(9)
H10 .685(2) .714(4) .375(2) .091(9)
H31 .862(2) .348(6) .625(3) .162(15)
H32 .924(2) .488(5) .571(2) .103(10)
H41 .817(2) .651(5) .486(2) .114(11)
H42 .755(2) .538(4) .557(2) .079(7)
H131 .700(2) .363(6) .123(2) .126(12)
H132 .625(2) .386(5) .195(2) .097(9)
H133 .698(2) .587(6) .168(2) .115(11)
H141 .984(2) -.294(4) .221(2) .085(8)
H142 .916(2) -.476(4) .260(2) .077(8)
H143 .909(2) -.393(5) .159(2) .108(10)

loop_
_geom_angle_atom_site_label_1
_geom_angle_atom_site_label_2
_geom_angle_atom_site_label_3
_geom_angle
_geom_angle_publ_flag
C1 S1 C3 92.87(11) yes
C1 N1 C4 115.99(15) yes
C1 N1 C5 125.15(15) yes
C4 N1 C5 118.39(16) yes
S1 C1 N1 111.50(12) yes
S1 C1 C2 121.99(13) yes
N1 C1 C2 126.50(15) yes
C1 C2 C11 122.57(15) yes
C1 C2 C12 119.04(14) yes
C11 C2 C12 117.98(14) yes
S1 C3 C4 108.95(19) yes
N1 C4 C3 109.1(2) yes
C11 O3 C13 116.86(17) yes
C12 O4 C14 115.50(15) no
S1 C3 H32 112.(2) no
S1 C3 H31 109.6(19) no
C4 C3 H32 120.(2) no
C4 C3 H31 106.7(18) no
C3 C4 H42 114.10(15) no
C3 C4 H41 109.9(18) no
N1 C4 H42 107.2(14) no
N1 C4 H41 105.2(19) no
N1 C5 C10 119.72(17) no
N1 C5 C6 119.74(17) no
C6 C5 C10 120.46(18) no
C5 C6 H6 119.7(12) no
C5 C6 C7 119.3(2) no
C7 C6 H6 121.1(12) no
C6 C7 H7 112.9(15) no
C6 C7 C8 120.7(2) no
C8 C7 H7 126.4(14) no
C7 C8 H8 122.0(17) no
C7 C8 C9 119.5(2) no
C9 C8 H8 118.5(17) no
C8 C9 H9 121.2(16) no
C8 C9 C10 120.4(3) no
C10 C9 H9 118.4(16) no
C5 C10 C9 119.7(2) no
C9 C10 H10 118.2(16) no
C5 C10 H10 121.9(16) no
O3 C11 C2 110.98(15) no
O1 C11 C2 126.25(17) no
O1 C11 O3 122.68(16) no
O4 C12 C2 112.96(14) no
O2 C12 C2 125.41(16) no
O2 C12 O4 121.55(16) no

loop_
_geom_bond_atom_site_label_1
_geom_bond_atom_site_label_2
_geom_bond_site_symmetry_1
_geom_bond_site_symmetry_2
_geom_bond_distance
_geom_bond_publ_flag
S1 C1 . . 1.754(2) yes
S1 C3 . . 1.797(3) yes
O1 C11 . . 1.198(2) yes
O2 C12 . . 1.213(2) yes
O3 C11 . . 1.341(2) yes
O4 C12 . . 1.343(2) yes
N1 C1 . . 1.352(2) yes
N1 C4 . . 1.470(3) yes
N1 C5 . . 1.431(2) yes
C1 C2 . . 1.385(2) yes
C2 C11 . . 1.482(2) yes
C2 C12 . . 1.452(2) yes
C3 C4 . . 1.480(4) yes
C3 H31 . . 1.15(4) no
C3 H32 . . 0.83(3) no
C4 H41 . . 0.97(3) no
C4 H42 . . 0.96(2) no
C5 C6 . . 1.377(3) no
C5 C10 . . 1.374(3) no
C6 C7 . . 1.384(3) no
C6 H6 . . 0.94(2) no
C7 C8 . . 1.375(4) no
C7 H7 . . 0.96(3) no
C8 C9 . . 1.373(4) no
C8 H8 . . 0.93(3) no
C9 C10 . . 1.383(4) no
C9 H9 . . 0.99(3) no
C10 H10 . . 0.95(3) no
C13 H131 . . 0.93(3) no
C13 H132 . . 1.06(3) no
C13 H133 . . 0.96(3) no
C14 H141 . . 0.97(3) no
C14 H142 . . 0.96(3) no
C14 H143 . . 0.97(3) no

loop_
_geom_torsion_atom_site_label_1
_geom_torsion_atom_site_label_2
_geom_torsion_atom_site_label_3
_geom_torsion_atom_site_label_4
_geom_torsion
C3 S1 C1 N1 -4.0(2)
C1 S1 C3 C4 -4.0(2)
C3 S1 C1 C2 175.1(2)
C4 N1 C1 S1 11.5(2)
C5 N1 C1 S1 -160.60(10)
C4 N1 C1 C2 -167.6(2)
C5 N1 C1 C2 20.4(3)
C1 N1 C4 C3 -14.4(2)
C5 N1 C4 C3 158.2(3)
C13 O3 C11 O1 6.6(3)
C13 O3 C11 C2 -176.7(2)
C14 O4 C12 O2 0.0(2)
C14 O4 C12 C2 177.0(2)
N1 C1 C2 C11 13.8(3)
S1 C1 C2 C11 -165.20(10)
N1 C1 C2 C12 -173.7(2)
S1 C1 C2 C12 7.3(2)
C1 C2 C11 O1 -134.7(2)
C1 C2 C11 O3 48.7(2)
C12 C2 C11 O1 52.8(2)
C12 C2 C11 O3 -123.8(2)
C1 C2 C12 O2 9.1(3)
C1 C2 C12 O4 -167.8(2)
C11 C2 C12 O2 -178.2(2)
C11 C2 C12 O4 4.9(2)
S1 C3 C4 N1 10.4(2)
